data_4334635
loop_
_publ_author_name
'Joseph Jankolovits'
'Jeff W. Kampf'
'Vincent L. Pecoraro'

_publ_contact_author vlpec@umich.edu
_publ_section_title
;
 Isolation of Elusive Tetranuclear and Pentanuclear M(II)-Hydroximate
 Intermediates in the Assembly of Lanthanide [15-Metallacrown-5] Complexes
;
_journal_name_full 'Inorganic Chemistry'
_journal_page_first 5063
_journal_page_last 5076
_journal_paper_doi 10.1021/ic302831u
_journal_volume 52
_journal_year 2013
_chemical_formula_moiety
; 
 2(C49 H41 N13 O8 Zn5), 2.5(C F3 S O3), (C5 H5 N)
 1.5(O H), (C H4 O)2.25, (H2 O)7.5
;
_chemical_formula_sum 'C107.75 H112 F7.5 N27 O34.75 S2.5 Zn10'
_chemical_formula_weight 3217.59
_chemical_name_systematic
;
 ?
;
_space_group_IT_number 1
_symmetry_cell_setting triclinic
_symmetry_space_group_name_Hall 'P 1'
_symmetry_space_group_name_H-M 'P 1'
_atom_sites_solution_hydrogens geom
_atom_sites_solution_primary direct
_atom_sites_solution_secondary difmap
_audit_creation_method SHELXL-97
_cell_angle_alpha 83.760(6)
_cell_angle_beta 89.320(6)
_cell_angle_gamma 74.143(5)
_cell_formula_units_Z 1
_cell_length_a 13.9392(3)
_cell_length_b 14.4645(3)
_cell_length_c 19.5726(14)
_cell_measurement_reflns_used 37722
_cell_measurement_temperature 85(2)
_cell_measurement_theta_max 68.20
_cell_measurement_theta_min 2.30
_cell_volume 3773.0(3)
_computing_cell_refinement 'CrystalClear-SM Expert 2.0 r12'
_computing_data_collection 'CrystalClear-SM Expert 2.0 r12 (Rigaku, 2011)'
_computing_data_reduction 'CrystalClear-SM Expert 2.0 r12'
_computing_molecular_graphics 'Bruker SHELXTL'
_computing_publication_material 'Bruker SHELXTL'
_computing_structure_refinement 'SHELXL-97 (Sheldrick, 1997)'
_computing_structure_solution 'SHELXS-97 (Sheldrick, 1990)'
_diffrn_ambient_temperature 85(2)
_diffrn_detector_area_resol_mean 14.629
_diffrn_measured_fraction_theta_full 0.977
_diffrn_measured_fraction_theta_max 0.977
_diffrn_measurement_device_type 'Rigaku Saturn944+ CCD'
_diffrn_measurement_method \w
_diffrn_radiation_monochromator confocal
_diffrn_radiation_source 'micro-focus rotating anode'
_diffrn_radiation_type CuK\a
_diffrn_radiation_wavelength 1.54178
_diffrn_reflns_av_R_equivalents 0.0391
_diffrn_reflns_av_sigmaI/netI 0.0386
_diffrn_reflns_limit_h_max 16
_diffrn_reflns_limit_h_min -16
_diffrn_reflns_limit_k_max 17
_diffrn_reflns_limit_k_min -17
_diffrn_reflns_limit_l_max 23
_diffrn_reflns_limit_l_min -23
_diffrn_reflns_number 80841
_diffrn_reflns_theta_full 68.24
_diffrn_reflns_theta_max 68.24
_diffrn_reflns_theta_min 3.20
_exptl_absorpt_coefficient_mu 2.758
_exptl_absorpt_correction_T_max 0.7332
_exptl_absorpt_correction_T_min 0.6085
_exptl_absorpt_correction_type multi-scan
_exptl_absorpt_process_details
;
    Higashi, T. (1995). Program for Absorption Correction.
    Rigaku Corporation, Tokyo, Japan.
;
_exptl_crystal_colour colorless
_exptl_crystal_density_diffrn 1.416
_exptl_crystal_description needle
_exptl_crystal_F_000 1633
_exptl_crystal_size_max 0.20
_exptl_crystal_size_mid 0.16
_exptl_crystal_size_min 0.12
_refine_diff_density_max 1.435
_refine_diff_density_min -0.998
_refine_diff_density_rms 0.149
_refine_ls_abs_structure_details 'Flack H D (1983), Acta Cryst. A39, 876-881'
_refine_ls_abs_structure_Flack 0.258(17)
_refine_ls_extinction_method none
_refine_ls_goodness_of_fit_ref 1.046
_refine_ls_hydrogen_treatment mixed
_refine_ls_matrix_type full
_refine_ls_number_parameters 2147
_refine_ls_number_reflns 24956
_refine_ls_number_restraints 2719
_refine_ls_restrained_S_all 1.040
_refine_ls_R_factor_all 0.0718
_refine_ls_R_factor_gt 0.0699
_refine_ls_shift/su_max 0.002
_refine_ls_shift/su_mean 0.000
_refine_ls_structure_factor_coef Fsqd
_refine_ls_weighting_details 'calc w=1/[\s^2^(Fo^2^)+(0.1704P)^2^+3.9857P] where P=(Fo^2^+2Fc^2^)/3'
_refine_ls_weighting_scheme calc
_refine_ls_wR_factor_gt 0.2113
_refine_ls_wR_factor_ref 0.2144
_reflns_number_gt 23643
_reflns_number_total 24956
_reflns_threshold_expression >2sigma(I)
_cod_data_source_file ic302831u_si_001_1.cif
_cod_data_source_block Zn5(picHA)4
_cod_original_formula_sum 'C107.75 H112 F7.50 N27 O34.75 S2.50 Zn10'
_cod_database_code 4334635

loop_
_symmetry_equiv_pos_as_xyz
'x, y, z'

loop_
_atom_site_label
_atom_site_type_symbol
_atom_site_fract_x
_atom_site_fract_y
_atom_site_fract_z
_atom_site_U_iso_or_equiv
_atom_site_adp_type
_atom_site_occupancy
_atom_site_symmetry_multiplicity
_atom_site_calc_flag
_atom_site_refinement_flags
_atom_site_disorder_assembly
_atom_site_disorder_group
Zn1 Zn 1.01799(4) -0.72326(4) 0.99740(3) 0.03196(12) Uani 1 1 d U . .
Zn2 Zn 1.15719(4) -0.96038(4) 0.96566(3) 0.03458(13) Uani 1 1 d U . .
Zn3 Zn 1.05487(5) -0.65811(5) 0.82118(3) 0.04538(16) Uani 1 1 d U . .
Zn4 Zn 1.03555(5) -0.48777(4) 1.02066(3) 0.04627(16) Uani 1 1 d U . .
Zn5 Zn 1.11759(4) -0.78963(4) 1.16708(3) 0.03102(12) Uani 1 1 d U . .
Zn6 Zn 0.68621(4) 0.26677(3) 0.50306(3) 0.02951(12) Uani 1 1 d U . .
Zn7 Zn 0.61180(5) 0.33989(4) 0.32805(3) 0.03588(13) Uani 1 1 d U . .
Zn8 Zn 0.54155(4) 0.50478(3) 0.53239(3) 0.03262(13) Uani 1 1 d U . .
Zn9 Zn 0.61419(4) 0.19706(4) 0.67103(3) 0.03382(13) Uani 1 1 d U . .
Zn10 Zn 0.67641(4) 0.03389(3) 0.46786(3) 0.03168(12) Uani 1 1 d U . .
O1 O 1.2121(3) -0.9445(2) 0.86946(17) 0.0444(6) Uani 1 1 d U . .
O2 O 1.0708(2) -0.8247(2) 0.93216(15) 0.0372(5) Uani 1 1 d U . .
O3 O 1.0995(3) -0.5391(3) 0.8198(2) 0.0546(5) Uani 1 1 d U . .
O4 O 1.0005(2) -0.6162(2) 0.91544(16) 0.0383(5) Uani 1 1 d U . .
O5 O 1.1157(3) -0.5059(2) 1.1070(2) 0.0600(6) Uani 1 1 d U . .
O6 O 1.0229(2) -0.6214(2) 1.06022(16) 0.0370(5) Uani 1 1 d U . .
O7 O 1.2308(2) -0.9066(2) 1.15799(16) 0.0372(5) Uani 1 1 d U . .
O8 O 1.0690(2) -0.83096(19) 1.07843(15) 0.0323(5) Uani 1 1 d U . .
O9 O 0.4928(2) 0.4532(2) 0.33445(16) 0.0369(5) Uani 1 1 d U . .
O10 O 0.6430(2) 0.3785(2) 0.42310(15) 0.0330(5) Uani 1 1 d U . .
O11 O 0.4722(3) 0.4885(2) 0.62096(17) 0.0428(6) Uani 1 1 d U . .
O12 O 0.6227(2) 0.36571(19) 0.56756(15) 0.0323(5) Uani 1 1 d U . .
O13 O 0.5677(3) 0.0817(2) 0.66182(17) 0.0442(5) Uani 1 1 d U . .
O14 O 0.6905(2) 0.15571(19) 0.58277(15) 0.0319(4) Uani 1 1 d U . .
O15 O 0.6074(2) 0.0572(2) 0.37439(16) 0.0368(5) Uani 1 1 d U . .
O16 O 0.6933(2) 0.16968(19) 0.43475(15) 0.0313(4) Uani 1 1 d U . .
C1 C 1.1698(4) -0.8584(3) 0.8409(2) 0.0403(7) Uani 1 1 d U . .
C2 C 1.2007(4) -0.8253(4) 0.7717(3) 0.0460(8) Uani 1 1 d U . .
C3 C 1.2705(5) -0.8851(5) 0.7337(3) 0.0602(11) Uani 1 1 d U . .
H3 H 1.3006 -0.9507 0.7505 0.072 Uiso 1 1 calc R . .
C4 C 1.2957(6) -0.8451(5) 0.6687(3) 0.0707(12) Uani 1 1 d U . .
H4 H 1.3410 -0.8845 0.6401 0.085 Uiso 1 1 calc R . .
C5 C 1.2553(5) -0.7523(5) 0.6486(3) 0.0672(12) Uani 1 1 d U . .
H5 H 1.2719 -0.7256 0.6050 0.081 Uiso 1 1 calc R . .
C6 C 1.1896(5) -0.6934(5) 0.6896(3) 0.0621(11) Uani 1 1 d U . .
H6 H 1.1660 -0.6259 0.6760 0.075 Uiso 1 1 calc R . .
C7 C 1.0811(4) -0.5032(4) 0.8782(3) 0.0473(6) Uani 1 1 d U . .
C8 C 1.1220(4) -0.4226(4) 0.8945(4) 0.0571(6) Uani 1 1 d U . .
C9 C 1.1709(6) -0.3756(5) 0.8421(5) 0.0814(8) Uani 1 1 d U . .
H9 H 1.1732 -0.3879 0.7953 0.098 Uiso 1 1 calc R . .
C10 C 1.2147(7) -0.3103(5) 0.8673(6) 0.1022(9) Uani 1 1 d U . .
H10 H 1.2537 -0.2804 0.8369 0.123 Uiso 1 1 calc R . .
C11 C 1.2054(6) -0.2876(5) 0.9304(6) 0.0964(9) Uani 1 1 d U . .
H11 H 1.2319 -0.2382 0.9438 0.116 Uiso 1 1 calc R . .
C12 C 1.1555(5) -0.3371(4) 0.9783(5) 0.0760(8) Uani 1 1 d U . .
H12 H 1.1511 -0.3238 1.0249 0.091 Uiso 1 1 calc R . .
C13 C 1.1234(4) -0.5900(3) 1.1390(3) 0.0468(7) Uani 1 1 d U . .
C14 C 1.1866(4) -0.6246(3) 1.2029(3) 0.0478(7) Uani 1 1 d U . .
C15 C 1.2364(5) -0.5664(4) 1.2293(4) 0.0698(9) Uani 1 1 d U . .
H15 H 1.2320 -0.5034 1.2076 0.084 Uiso 1 1 calc R . .
C16 C 1.2943(5) -0.6033(5) 1.2899(4) 0.0783(10) Uani 1 1 d U . .
H16 H 1.3263 -0.5642 1.3121 0.094 Uiso 1 1 calc R . .
C17 C 1.3030(5) -0.6973(5) 1.3159(3) 0.0705(10) Uani 1 1 d U . .
H17 H 1.3444 -0.7248 1.3552 0.085 Uiso 1 1 calc R . .
C18 C 1.2523(4) -0.7523(4) 1.2855(3) 0.0535(9) Uani 1 1 d U . .
H18 H 1.2573 -0.8166 1.3048 0.064 Uiso 1 1 calc R . .
C19 C 1.2184(3) -0.9434(3) 1.1034(2) 0.0310(6) Uani 1 1 d U . .
C20 C 1.2990(3) -1.0262(3) 1.0811(2) 0.0334(6) Uani 1 1 d U . .
C21 C 1.3791(3) -1.0737(3) 1.1236(3) 0.0404(8) Uani 1 1 d U . .
H21 H 1.3849 -1.0554 1.1682 0.048 Uiso 1 1 calc R . .
C22 C 1.4522(4) -1.1502(4) 1.0992(3) 0.0486(9) Uani 1 1 d U . .
H22 H 1.5071 -1.1866 1.1278 0.058 Uiso 1 1 calc R . .
C23 C 1.4429(4) -1.1712(3) 1.0336(3) 0.0478(9) Uani 1 1 d U . .
H23 H 1.4928 -1.2210 1.0156 0.057 Uiso 1 1 calc R . .
C24 C 1.3620(4) -1.1207(3) 0.9940(3) 0.0422(8) Uani 1 1 d U . .
H24 H 1.3564 -1.1368 0.9488 0.051 Uiso 1 1 calc R . .
C25 C 0.4968(3) 0.4897(3) 0.3913(2) 0.0328(6) Uani 1 1 d U . .
C26 C 0.4126(3) 0.5705(3) 0.4098(2) 0.0361(7) Uani 1 1 d U . .
C27 C 0.3387(4) 0.6225(3) 0.3632(3) 0.0459(8) Uani 1 1 d U . .
H27 H 0.3398 0.6061 0.3174 0.055 Uiso 1 1 calc R . .
C28 C 0.2643(4) 0.6969(4) 0.3827(3) 0.0499(9) Uani 1 1 d U . .
H28 H 0.2129 0.7327 0.3511 0.060 Uiso 1 1 calc R . .
C29 C 0.2652(4) 0.7196(4) 0.4502(3) 0.0503(9) Uani 1 1 d U . .
H29 H 0.2147 0.7718 0.4651 0.060 Uiso 1 1 calc R . .
C30 C 0.3404(3) 0.6654(3) 0.4952(3) 0.0433(8) Uani 1 1 d U . .
H30 H 0.3404 0.6800 0.5414 0.052 Uiso 1 1 calc R . .
C31 C 0.5043(3) 0.3999(3) 0.6479(2) 0.0351(6) Uani 1 1 d U . .
C32 C 0.4557(4) 0.3655(3) 0.7096(3) 0.0411(7) Uani 1 1 d U . .
C33 C 0.3778(4) 0.4242(4) 0.7415(3) 0.0571(10) Uani 1 1 d U . .
H33 H 0.3522 0.4904 0.7243 0.069 Uiso 1 1 calc R . .
C34 C 0.3372(5) 0.3864(5) 0.7988(4) 0.0710(11) Uani 1 1 d U . .
H34 H 0.2849 0.4272 0.8221 0.085 Uiso 1 1 calc R . .
C35 C 0.3719(5) 0.2903(5) 0.8224(4) 0.0689(11) Uani 1 1 d U . .
H35 H 0.3449 0.2638 0.8623 0.083 Uiso 1 1 calc R . .
C36 C 0.4494(4) 0.2313(4) 0.7856(3) 0.0549(9) Uani 1 1 d U . .
H36 H 0.4716 0.1638 0.7995 0.066 Uiso 1 1 calc R . .
C37 C 0.5997(4) 0.0464(3) 0.6043(2) 0.0380(5) Uani 1 1 d U . .
C38 C 0.5587(4) -0.0285(3) 0.5792(3) 0.0408(5) Uani 1 1 d U . .
C39 C 0.4946(4) -0.0691(4) 0.6161(3) 0.0553(7) Uani 1 1 d U . .
H39 H 0.4764 -0.0522 0.6610 0.066 Uiso 1 1 calc R . .
C40 C 0.4561(5) -0.1353(4) 0.5881(3) 0.0624(8) Uani 1 1 d U . .
H40 H 0.4144 -0.1675 0.6142 0.075 Uiso 1 1 calc R . .
C41 C 0.4797(4) -0.1539(4) 0.5206(3) 0.0550(7) Uani 1 1 d U . .
H41 H 0.4506 -0.1958 0.4990 0.066 Uiso 1 1 calc R . .
C42 C 0.5451(4) -0.1116(3) 0.4856(3) 0.0429(7) Uani 1 1 d U . .
H42 H 0.5630 -0.1264 0.4402 0.051 Uiso 1 1 calc R . .
C43 C 0.6056(3) 0.1412(3) 0.3457(2) 0.0312(6) Uani 1 1 d U . .
C44 C 0.5544(4) 0.1760(3) 0.2789(2) 0.0371(6) Uani 1 1 d U . .
C45 C 0.5146(4) 0.1168(3) 0.2431(3) 0.0444(8) Uani 1 1 d U . .
H45 H 0.5217 0.0513 0.2605 0.053 Uiso 1 1 calc R . .
C46 C 0.4642(5) 0.1557(4) 0.1815(3) 0.0577(9) Uani 1 1 d U . .
H46 H 0.4342 0.1177 0.1567 0.069 Uiso 1 1 calc R . .
C47 C 0.4579(5) 0.2495(4) 0.1567(3) 0.0619(10) Uani 1 1 d U . .
H47 H 0.4243 0.2769 0.1142 0.074 Uiso 1 1 calc R . .
C48 C 0.5010(5) 0.3037(4) 0.1942(3) 0.0565(9) Uani 1 1 d U . .
H48 H 0.4976 0.3682 0.1762 0.068 Uiso 1 1 calc R . .
N50 N 1.0658(3) -1.0466(3) 0.9542(2) 0.0412(5) Uani 1 1 d U . .
C50 C 1.0536(4) -1.0753(4) 0.8918(3) 0.0516(7) Uani 1 1 d U . .
H50 H 1.0942 -1.0620 0.8547 0.062 Uiso 1 1 calc R . .
C51 C 0.9815(5) -1.1243(4) 0.8813(4) 0.0670(8) Uani 1 1 d U . .
H51 H 0.9723 -1.1431 0.8374 0.080 Uiso 1 1 calc R . .
C52 C 0.9249(5) -1.1443(5) 0.9354(4) 0.0787(9) Uani 1 1 d U . .
H52 H 0.8763 -1.1779 0.9294 0.094 Uiso 1 1 calc R . .
C53 C 0.9381(5) -1.1165(5) 0.9969(4) 0.0747(9) Uani 1 1 d U . .
H53 H 0.8988 -1.1306 1.0346 0.090 Uiso 1 1 calc R . .
C54 C 1.0078(4) -1.0680(4) 1.0057(3) 0.0547(8) Uani 1 1 d U . .
H54 H 1.0156 -1.0487 1.0497 0.066 Uiso 1 1 calc R . .
C55 C 0.9948(4) -0.9024(4) 1.2400(3) 0.0548(8) Uani 1 1 d U . .
H55 H 1.0149 -0.9400 1.2028 0.066 Uiso 1 1 calc R . .
C56 C 0.9344(5) -0.9324(5) 1.2900(4) 0.0682(9) Uani 1 1 d U . .
H56 H 0.9169 -0.9913 1.2890 0.082 Uiso 1 1 calc R . .
C57 C 0.9000(5) -0.8714(5) 1.3424(3) 0.0639(9) Uani 1 1 d U . .
H57 H 0.8546 -0.8858 1.3757 0.077 Uiso 1 1 calc R . .
C58 C 0.9330(5) -0.7937(5) 1.3435(3) 0.0606(9) Uani 1 1 d U . .
H58 H 0.9122 -0.7535 1.3792 0.073 Uiso 1 1 calc R . .
C59 C 0.9963(4) -0.7697(4) 1.2945(2) 0.0461(8) Uani 1 1 d U . .
H59 H 1.0198 -0.7145 1.2976 0.055 Uiso 1 1 calc R . .
C60 C 0.9015(5) -0.3411(4) 1.0951(3) 0.0569(9) Uani 1 1 d U . .
H60 H 0.9584 -0.3577 1.1249 0.068 Uiso 1 1 calc R . .
C61 C 0.8210(5) -0.2732(5) 1.1125(3) 0.0663(10) Uani 1 1 d U . .
H61 H 0.8207 -0.2432 1.1534 0.080 Uiso 1 1 calc R . .
C62 C 0.7376(5) -0.2483(5) 1.0685(4) 0.0733(11) Uani 1 1 d U . .
H62 H 0.6791 -0.2008 1.0792 0.088 Uiso 1 1 calc R . .
C63 C 0.7410(5) -0.2938(5) 1.0085(4) 0.0692(12) Uani 1 1 d U . .
H63 H 0.6856 -0.2783 0.9774 0.083 Uiso 1 1 calc R . .
C64 C 0.8308(5) -0.3638(4) 0.9963(3) 0.0557(10) Uani 1 1 d U . .
H64 H 0.8359 -0.3953 0.9558 0.067 Uiso 1 1 calc R . .
C65 C 0.8511(5) -0.5478(4) 0.7832(3) 0.0580(9) Uani 1 1 d U . .
H65 H 0.8616 -0.5151 0.8208 0.070 Uiso 1 1 calc R . .
C66 C 0.7636(5) -0.5189(5) 0.7479(4) 0.0689(10) Uani 1 1 d U . .
H66 H 0.7132 -0.4640 0.7592 0.083 Uiso 1 1 calc R . .
C67 C 0.7473(5) -0.5701(4) 0.6945(3) 0.0629(10) Uani 1 1 d U . .
H67 H 0.6861 -0.5500 0.6691 0.075 Uiso 1 1 calc R . .
C68 C 0.8192(5) -0.6480(4) 0.6794(3) 0.0607(10) Uani 1 1 d U . .
H68 H 0.8081 -0.6867 0.6456 0.073 Uiso 1 1 calc R . .
C69 C 0.9081(5) -0.6697(4) 0.7138(3) 0.0564(9) Uani 1 1 d U . .
H69 H 0.9613 -0.7207 0.7003 0.068 Uiso 1 1 calc R . .
C70 C 0.7604(4) 0.3330(3) 0.2148(3) 0.0452(7) Uani 1 1 d U . .
H70 H 0.7454 0.2748 0.2069 0.054 Uiso 1 1 calc R . .
C71 C 0.8303(4) 0.3648(4) 0.1738(3) 0.0517(8) Uani 1 1 d U . .
H71 H 0.8633 0.3275 0.1390 0.062 Uiso 1 1 calc R . .
C72 C 0.8515(5) 0.4506(4) 0.1837(4) 0.0618(9) Uani 1 1 d U . .
H72 H 0.8978 0.4737 0.1555 0.074 Uiso 1 1 calc R . .
C73 C 0.8034(5) 0.5015(4) 0.2359(3) 0.0627(9) Uani 1 1 d U . .
H73 H 0.8158 0.5609 0.2440 0.075 Uiso 1 1 calc R . .
C74 C 0.7377(5) 0.4655(3) 0.2757(3) 0.0537(8) Uani 1 1 d U . .
H74 H 0.7075 0.5002 0.3124 0.064 Uiso 1 1 calc R . .
C75 C 0.6847(4) 0.6205(4) 0.4997(3) 0.0577(7) Uani 1 1 d U . .
H75 H 0.6876 0.5924 0.4578 0.069 Uiso 1 1 calc R . .
C76 C 0.7440(6) 0.6792(5) 0.5075(5) 0.0848(8) Uani 1 1 d U . .
H76 H 0.7865 0.6943 0.4723 0.102 Uiso 1 1 calc R . .
C77 C 0.7377(6) 0.7180(5) 0.5749(5) 0.0957(9) Uani 1 1 d U . .
H77 H 0.7797 0.7568 0.5849 0.115 Uiso 1 1 calc R . .
C78 C 0.6737(6) 0.6989(4) 0.6213(4) 0.0849(9) Uani 1 1 d U . .
H78 H 0.6665 0.7277 0.6631 0.102 Uiso 1 1 calc R . .
C79 C 0.6182(5) 0.6376(4) 0.6089(3) 0.0619(8) Uani 1 1 d U . .
H79 H 0.5757 0.6211 0.6436 0.074 Uiso 1 1 calc R . .
C80 C 0.7192(5) 0.2149(4) 0.7995(3) 0.0594(9) Uani 1 1 d U . .
H80 H 0.6566 0.2588 0.8071 0.071 Uiso 1 1 calc R . .
C81 C 0.7892(5) 0.2053(5) 0.8453(3) 0.0705(11) Uani 1 1 d U . .
H81 H 0.7764 0.2374 0.8857 0.085 Uiso 1 1 calc R . .
C82 C 0.8815(5) 0.1474(5) 0.8333(3) 0.0730(11) Uani 1 1 d U . .
H82 H 0.9357 0.1420 0.8639 0.088 Uiso 1 1 calc R . .
C83 C 0.8962(5) 0.0965(5) 0.7764(4) 0.0691(11) Uani 1 1 d U . .
H83 H 0.9584 0.0520 0.7686 0.083 Uiso 1 1 calc R . .
C84 C 0.8138(4) 0.1138(4) 0.7303(3) 0.0537(9) Uani 1 1 d U . .
H84 H 0.8226 0.0838 0.6889 0.064 Uiso 1 1 calc R . .
C85 C 0.8848(4) -0.0937(4) 0.4956(3) 0.0553(9) Uani 1 1 d U . .
H85 H 0.8826 -0.0611 0.5354 0.066 Uiso 1 1 calc R . .
C86 C 0.9691(5) -0.1647(4) 0.4834(4) 0.0658(10) Uani 1 1 d U . .
H86 H 1.0246 -0.1798 0.5143 0.079 Uiso 1 1 calc R . .
C87 C 0.9740(4) -0.2133(4) 0.4277(4) 0.0613(10) Uani 1 1 d U . .
H87 H 1.0306 -0.2651 0.4205 0.074 Uiso 1 1 calc R . .
C88 C 0.8946(4) -0.1857(4) 0.3818(3) 0.0505(9) Uani 1 1 d U . .
H88 H 0.8975 -0.2154 0.3405 0.061 Uiso 1 1 calc R . .
C89 C 0.8118(4) -0.1151(3) 0.3961(3) 0.0398(8) Uani 1 1 d U . .
H89 H 0.7565 -0.0976 0.3649 0.048 Uiso 1 1 calc R . .
C100 C 0.8375(4) -0.7913(4) 1.0372(3) 0.0493(9) Uani 1 1 d U . .
H100 H 0.8869 -0.8489 1.0535 0.059 Uiso 1 1 calc R . .
C101 C 0.7390(5) -0.7870(6) 1.0482(4) 0.0726(13) Uani 1 1 d U . .
H101 H 0.7203 -0.8419 1.0689 0.087 Uiso 1 1 calc R . .
C102 C 0.6659(5) -0.6993(6) 1.0282(5) 0.0822(14) Uani 1 1 d U . .
H102 H 0.5973 -0.6919 1.0374 0.099 Uiso 1 1 calc R . .
C103 C 0.6982(4) -0.6262(6) 0.9952(4) 0.0727(14) Uani 1 1 d U . .
H103 H 0.6506 -0.5672 0.9794 0.087 Uiso 1 1 calc R . .
C104 C 0.7980(4) -0.6351(4) 0.9837(3) 0.0507(10) Uani 1 1 d U . .
H104 H 0.8182 -0.5822 0.9609 0.061 Uiso 1 1 calc R . .
C105 C 0.8564(4) 0.3545(4) 0.4921(3) 0.0510(10) Uani 1 1 d U . .
H105 H 0.8056 0.4088 0.4724 0.061 Uiso 1 1 calc R . .
C106 C 0.9519(4) 0.3628(5) 0.5005(4) 0.0647(11) Uani 1 1 d U . .
H106 H 0.9670 0.4217 0.4850 0.078 Uiso 1 1 calc R . .
C107 C 1.0257(5) 0.2851(6) 0.5316(4) 0.0708(12) Uani 1 1 d U . .
H107 H 1.0908 0.2903 0.5404 0.085 Uiso 1 1 calc R . .
C108 C 1.0003(4) 0.1992(5) 0.5495(3) 0.0591(10) Uani 1 1 d U . .
H108 H 1.0497 0.1429 0.5679 0.071 Uiso 1 1 calc R . .
C109 C 0.9068(4) 0.1958(4) 0.5409(3) 0.0456(9) Uani 1 1 d U . .
H109 H 0.8905 0.1376 0.5564 0.055 Uiso 1 1 calc R . .
N1 N 1.1593(4) -0.7319(3) 0.7486(2) 0.0531(7) Uani 1 1 d U . .
N2 N 1.0984(3) -0.7947(3) 0.8669(2) 0.0393(6) Uani 1 1 d U . .
N3 N 1.1144(4) -0.4029(3) 0.9575(3) 0.0575(5) Uani 1 1 d U . .
N4 N 1.0316(3) -0.5351(3) 0.9265(2) 0.0400(5) Uani 1 1 d U . .
N5 N 1.1956(3) -0.7147(3) 1.2283(2) 0.0424(6) Uani 1 1 d U . .
N6 N 1.0773(3) -0.6523(3) 1.12103(19) 0.0357(5) Uani 1 1 d U . .
N7 N 1.2890(3) -1.0479(3) 1.0169(2) 0.0368(6) Uani 1 1 d U . .
N8 N 1.1403(3) -0.9134(2) 1.06072(19) 0.0322(5) Uani 1 1 d U . .
N9 N 0.4131(3) 0.5926(2) 0.4751(2) 0.0365(6) Uani 1 1 d U . .
N10 N 0.5668(3) 0.4595(2) 0.43746(19) 0.0326(6) Uani 1 1 d U . .
N11 N 0.4911(3) 0.2692(3) 0.7323(2) 0.0430(6) Uani 1 1 d U . .
N12 N 0.5783(3) 0.3354(2) 0.62624(18) 0.0313(5) Uani 1 1 d U . .
N13 N 0.5848(3) -0.0488(2) 0.5143(2) 0.0354(5) Uani 1 1 d U . .
N14 N 0.6623(3) 0.0765(2) 0.56295(19) 0.0328(5) Uani 1 1 d U . .
N15 N 0.5476(3) 0.2687(3) 0.2553(2) 0.0444(6) Uani 1 1 d U . .
N16 N 0.6474(3) 0.2006(2) 0.37100(19) 0.0335(5) Uani 1 1 d U . .
N55 N 1.0254(3) -0.8238(3) 1.2421(2) 0.0407(6) Uani 1 1 d U . .
N60 N 0.9073(4) -0.3865(3) 1.0392(2) 0.0495(7) Uani 1 1 d U . .
N65 N 0.9238(4) -0.6236(3) 0.7649(2) 0.0513(7) Uani 1 1 d U . .
N70 N 0.7132(3) 0.3840(3) 0.2662(2) 0.0425(6) Uani 1 1 d U . .
N75 N 0.6225(3) 0.6000(3) 0.5479(2) 0.0454(6) Uani 1 1 d U . .
N80 N 0.7258(4) 0.1699(3) 0.7431(2) 0.0467(7) Uani 1 1 d U . .
N85 N 0.8059(3) -0.0693(3) 0.4532(2) 0.0372(6) Uani 1 1 d U . .
N100 N 0.8667(3) -0.7181(3) 1.0047(2) 0.0384(6) Uani 1 1 d U . .
N105 N 0.8342(3) 0.2708(3) 0.5113(2) 0.0359(6) Uani 1 1 d U . .
N150 N 0.3677(10) 0.0289(10) 0.3874(8) 0.0985(6) Uani 0.339(10) 1 d PGU A 2
C150 C 0.3470(12) -0.0192(12) 0.3341(8) 0.0999(7) Uani 0.339(10) 1 d PGU A 2
H150 H 0.3946 -0.0362 0.2992 0.120 Uiso 0.339(10) 1 calc PR A 2
C151 C 0.2568(13) -0.0424(14) 0.3318(10) 0.0998(8) Uani 0.339(10) 1 d PGU A 2
H151 H 0.2427 -0.0753 0.2953 0.120 Uiso 0.339(10) 1 calc PR A 2
C152 C 0.1872(11) -0.0175(14) 0.3828(11) 0.0992(7) Uani 0.339(10) 1 d PGU A 2
H152 H 0.1255 -0.0333 0.3812 0.119 Uiso 0.339(10) 1 calc PR A 2
C153 C 0.2079(11) 0.0307(14) 0.4361(9) 0.1001(8) Uani 0.339(10) 1 d PGU A 2
H153 H 0.1603 0.0477 0.4710 0.120 Uiso 0.339(10) 1 calc PR A 2
C154 C 0.2981(12) 0.0539(12) 0.4384(8) 0.0971(9) Uani 0.339(10) 1 d PGU A 2
H154 H 0.3122 0.0868 0.4749 0.117 Uiso 0.339(10) 1 calc PR A 2
N15A N 0.3668(5) 0.0248(5) 0.3777(4) 0.0992(6) Uani 0.661(10) 1 d PGU A 1
C15A C 0.3149(6) -0.0258(6) 0.3430(4) 0.1010(6) Uani 0.661(10) 1 d PGU A 1
H15A H 0.3444 -0.0588 0.3053 0.121 Uiso 0.661(10) 1 calc PR A 1
C15B C 0.2197(6) -0.0283(7) 0.3634(5) 0.0998(6) Uani 0.661(10) 1 d PGU A 1
H15B H 0.1842 -0.0629 0.3397 0.120 Uiso 0.661(10) 1 calc PR A 1
C15C C 0.1764(5) 0.0199(7) 0.4186(5) 0.0963(7) Uani 0.661(10) 1 d PGU A 1
H15C H 0.1114 0.0182 0.4325 0.116 Uiso 0.661(10) 1 calc PR A 1
C15D C 0.2284(6) 0.0705(7) 0.4533(5) 0.0922(8) Uani 0.661(10) 1 d PGU A 1
H15D H 0.1988 0.1034 0.4910 0.111 Uiso 0.661(10) 1 calc PR A 1
C15E C 0.3236(6) 0.0729(6) 0.4329(4) 0.0889(8) Uani 0.661(10) 1 d PGU A 1
H15E H 0.3591 0.1075 0.4566 0.107 Uiso 0.661(10) 1 calc PR A 1
S200 S 0.63690(11) -0.22317(10) 0.28555(7) 0.0596(3) Uani 1 1 d DU . .
O200 O 0.6139(4) -0.1301(3) 0.3069(2) 0.0796(9) Uani 1 1 d DU . .
O201 O 0.7153(3) -0.2943(4) 0.3270(2) 0.0876(10) Uani 1 1 d DU . .
O202 O 0.6490(3) -0.2356(3) 0.21524(17) 0.0674(9) Uani 1 1 d DU . .
C200 C 0.5270(3) -0.2658(3) 0.30923(18) 0.0520(6) Uani 1 1 d DU . .
F200 F 0.5045(3) -0.2577(3) 0.37394(16) 0.0681(7) Uani 1 1 d DU . .
F201 F 0.4500(2) -0.2175(3) 0.27090(19) 0.0743(9) Uani 1 1 d DU . .
F202 F 0.5437(3) -0.3559(2) 0.2974(2) 0.0831(9) Uani 1 1 d DU . .
S210 S 0.0509(2) 0.8135(2) 0.21746(17) 0.0623(5) Uani 0.50 1 d PDU B 1
O210 O -0.0001(6) 0.7417(6) 0.2230(5) 0.0750(9) Uani 0.50 1 d PDU B 1
O211 O 0.0152(7) 0.9029(6) 0.1726(4) 0.0699(11) Uani 0.50 1 d PDU B 1
O212 O 0.0762(7) 0.8372(7) 0.2840(4) 0.0685(12) Uani 0.50 1 d PDU B 1
C210 C 0.1684(5) 0.7568(6) 0.1750(4) 0.0743(7) Uani 0.50 1 d PDU B 1
F210 F 0.1458(7) 0.7338(7) 0.1175(4) 0.0907(11) Uani 0.50 1 d PDU B 1
F211 F 0.2209(6) 0.8181(6) 0.1721(5) 0.0861(9) Uani 0.50 1 d PDU B 1
F212 F 0.2155(6) 0.6779(6) 0.2130(4) 0.0804(12) Uani 0.50 1 d PDU B 1
S21A S 0.0746(4) 0.7822(5) 0.2225(3) 0.0682(7) Uani 0.25 1 d PDU C 2
O20A O -0.0022(9) 0.8057(13) 0.1741(7) 0.0717(11) Uani 0.25 1 d PDU C 2
O22A O 0.0828(12) 0.8607(8) 0.2640(7) 0.0687(11) Uani 0.25 1 d PDU C 2
O21A O 0.0926(11) 0.6944(8) 0.2713(7) 0.0692(13) Uani 0.25 1 d PDU C 2
C21A C 0.1926(7) 0.7798(8) 0.1805(5) 0.0712(8) Uani 0.25 1 d PDU C 2
F20A F 0.1931(12) 0.8044(13) 0.1152(5) 0.0759(13) Uani 0.25 1 d PDU C 2
F21A F 0.2374(9) 0.8306(9) 0.2169(7) 0.0723(10) Uani 0.25 1 d PDU C 2
F22A F 0.2580(10) 0.7008(9) 0.1988(8) 0.0770(12) Uani 0.25 1 d PDU C 2
S21B S 0.0651(6) 0.8028(7) 0.2041(4) 0.0674(6) Uani 0.25 1 d PU D 3
O20B O -0.0127(15) 0.8820(16) 0.1678(10) 0.0713(9) Uani 0.25 1 d PU D 3
O22B O 0.0687(13) 0.7894(15) 0.2760(10) 0.0652(12) Uani 0.25 1 d PU D 3
O21B O 0.0235(14) 0.7481(15) 0.1589(10) 0.0725(9) Uani 0.25 1 d PU D 3
C21B C 0.157(2) 0.808(2) 0.1899(16) 0.0712(7) Uani 0.25 1 d PU D 3
F20B F 0.2012(15) 0.8038(16) 0.1106(9) 0.0769(13) Uani 0.25 1 d PU D 3
F21B F 0.0915(12) 0.9146(12) 0.1651(9) 0.0753(10) Uani 0.25 1 d PU D 3
F22B F 0.2683(12) 0.7543(13) 0.2100(8) 0.0742(13) Uani 0.25 1 d PU D 3
S300 S 0.5757(3) -0.3557(3) 0.86110(17) 0.1015(6) Uani 0.50 1 d PDU E 1
O300 O 0.5188(9) -0.2983(8) 0.9051(5) 0.1188(13) Uani 0.50 1 d PDU E 1
O301 O 0.6696(7) -0.4242(7) 0.8868(5) 0.1042(14) Uani 0.50 1 d PDU E 1
O302 O 0.5944(11) -0.2998(8) 0.7942(5) 0.1162(15) Uani 0.50 1 d PDU E 1
C300 C 0.5139(7) -0.4424(7) 0.8383(5) 0.1185(8) Uani 0.50 1 d PDU E 1
F300 F 0.5002(8) -0.5045(7) 0.8885(5) 0.1415(13) Uani 0.50 1 d PDU E 1
F301 F 0.5529(7) -0.4890(7) 0.7851(5) 0.1252(12) Uani 0.50 1 d PDU E 1
F302 F 0.4260(7) -0.3993(8) 0.8176(7) 0.1440(16) Uani 0.50 1 d PDU E 1
O250 O 0.3450(6) 0.2303(6) 0.4958(4) 0.0567(15) Uani 0.50 1 d PU F 2
H250 H 0.3556 0.1701 0.5040 0.085 Uiso 0.50 1 calc PR F 2
C250 C 0.4411(8) 0.2550(8) 0.4924(5) 0.0466(19) Uani 0.50 1 d PU F 2
H25A H 0.4292 0.3248 0.4939 0.070 Uiso 0.50 1 calc PR F 2
H25B H 0.4741 0.2369 0.4494 0.070 Uiso 0.50 1 calc PR F 2
H25C H 0.4839 0.2199 0.5315 0.070 Uiso 0.50 1 calc PR F 2
O251 O 1.2638(12) 0.3127(12) -0.0076(6) 0.118(4) Uani 0.50 1 d PU G 1
O25B O 1.2740(10) 0.2511(11) 0.0015(5) 0.097(3) Uani 0.50 1 d PU H 2
O320 O 0.8194(9) 0.9895(7) 0.1332(5) 0.086(2) Uani 0.50 1 d PU I 1
O32D O 0.7174(19) 0.9850(16) 0.1446(12) 0.092(3) Uani 0.25 1 d PU J 2
O32M O 0.7524(9) 0.9840(8) 0.1838(6) 0.087(3) Uani 0.50 1 d PU K 3
O326 O 1.4065(8) 0.5495(7) 0.0488(7) 0.0880(17) Uani 0.50 1 d PU L 1
H326 H 1.3930 0.5467 0.0907 0.132 Uiso 0.50 1 calc PR L 1
C326 C 1.3640(10) 0.4733(9) 0.0134(9) 0.078(3) Uani 0.50 1 d PU L 1
H32A H 1.3222 0.4463 0.0460 0.117 Uiso 0.50 1 calc PR L 1
H32B H 1.4197 0.4210 0.0001 0.117 Uiso 0.50 1 calc PR L 1
H32C H 1.3240 0.5061 -0.0276 0.117 Uiso 0.50 1 calc PR L 1
O32G O 1.4409(14) 0.5165(12) 0.1168(13) 0.076(2) Uani 0.25 1 d PU M 2
O32F O 1.4848(8) 0.5759(6) 0.1425(7) 0.084(2) Uani 0.50 1 d PU N 4
O32W O 1.4599(15) 0.5076(13) 0.0962(14) 0.079(2) Uani 0.25 1 d PU O 3
O33K O 0.0707(19) 0.5297(16) 0.4497(14) 0.097(4) Uani 0.25 1 d PU P 1
O331 O 0.1482(11) 0.5263(10) 0.5172(11) 0.093(3) Uani 0.25 1 d PU Q 3
O33A O 0.0852(15) 0.5128(13) 0.3733(11) 0.104(3) Uani 0.25 1 d PU R 2
C33B C 0.062(2) 0.5731(16) 0.6025(17) 0.098(3) Uani 0.25 1 d PU S 2
H33D H 0.1108 0.6092 0.6084 0.147 Uiso 0.25 1 calc PR S 2
H33E H 0.0466 0.5441 0.6475 0.147 Uiso 0.25 1 calc PR S 2
H33F H 0.0007 0.6171 0.5812 0.147 Uiso 0.25 1 calc PR S 2
O33B O 0.0960(11) 0.5095(9) 0.5658(10) 0.085(2) Uani 0.25 1 d PU S 2
H33G H 0.0808 0.5309 0.5246 0.127 Uiso 0.25 1 calc PR S 2
O33Y O 0.9853(17) 0.5610(13) -0.3741(14) 0.159(8) Uani 0.25 1 d PU T 3
O33X O -0.135(2) 0.5714(13) 0.3844(9) 0.118(9) Uani 0.25 1 d P U 4
O33V O -0.0070(19) 0.5378(16) 0.3414(14) 0.095(4) Uani 0.25 1 d PU V 5
O33Z O 0.2192(13) 0.4671(11) 0.5016(11) 0.100(4) Uani 0.25 1 d PU W 2
O325 O 1.5852(8) 0.5837(6) 0.1188(6) 0.085(3) Uani 0.50 1 d PU X 1
O340 O 0.7667(19) -0.2387(18) 0.7989(13) 0.093(3) Uani 0.25 1 d PU Y 1
O34A O 0.9202(16) -0.3062(17) 0.7553(12) 0.087(2) Uani 0.25 1 d PU Z 2
H34A H 0.9146 -0.3456 0.7281 0.131 Uiso 0.25 1 calc PR Z 2
C34A C 0.858(3) -0.301(3) 0.798(2) 0.088(2) Uani 0.25 1 d PU Z 2
H34B H 0.8864 -0.3445 0.8391 0.131 Uiso 0.25 1 calc PR Z 2
H34C H 0.8020 -0.3210 0.7801 0.131 Uiso 0.25 1 calc PR Z 2
H34D H 0.8346 -0.2348 0.8094 0.131 Uiso 0.25 1 calc PR Z 2
O34X O 0.8055(14) -0.1405(12) 0.7153(11) 0.078(3) Uani 0.25 1 d PU A 2
O34Z O 0.8323(18) -0.2528(17) 0.7747(13) 0.087(2) Uani 0.25 1 d PU B 3
O34Y O 0.8213(18) -0.2860(18) 0.8261(13) 0.090(3) Uani 0.25 1 d PU C 4
O34M O 0.7251(17) -0.1243(15) 0.7514(12) 0.086(3) Uani 0.25 1 d PU D 4
O360 O 1.0558(4) -0.1022(3) 0.6656(3) 0.0501(10) Uani 0.75 1 d PU E 1
H360 H 1.0786 -0.1136 0.7061 0.075 Uiso 0.75 1 calc PR E 1
C360 C 1.1370(6) -0.0841(5) 0.6164(3) 0.0478(11) Uani 0.75 1 d PU E 1
H36A H 1.1678 -0.0380 0.6341 0.072 Uiso 0.75 1 calc PR E 1
H36B H 1.1070 -0.0575 0.5709 0.072 Uiso 0.75 1 calc PR E 1
H36C H 1.1879 -0.1452 0.6126 0.072 Uiso 0.75 1 calc PR E 1
O37 O 1.1984(8) -0.0178(8) 0.6232(6) 0.035(2) Uani 0.25 1 d PU F 2
O38 O 1.0118(7) -0.0368(6) 0.6180(4) 0.0632(17) Uani 0.50 1 d PU G 3
O39 O 1.1784(11) -0.1432(10) 0.5704(6) 0.047(3) Uani 0.25 1 d PU H 4
O33W O 1.0988(8) -0.0660(6) 0.6559(5) 0.0631(18) Uani 0.50 1 d PU I 5
O38W O 1.5596(17) -0.0337(15) -0.1204(12) 0.085(4) Uani 0.25 1 d PU J 1
O380 O 1.4814(16) 0.0196(14) -0.0920(11) 0.078(4) Uani 0.25 1 d PU K 2
O38T O 1.5748(16) 0.0483(15) 0.0019(15) 0.105(7) Uani 0.25 1 d PU L 3

loop_
_atom_site_aniso_label
_atom_site_aniso_U_11
_atom_site_aniso_U_22
_atom_site_aniso_U_33
_atom_site_aniso_U_23
_atom_site_aniso_U_13
_atom_site_aniso_U_12
Zn1 0.0378(2) 0.0368(2) 0.0224(2) -0.00637(19) -0.0012(2) -0.0107(2)
Zn2 0.0436(3) 0.0348(2) 0.0280(3) -0.0105(2) -0.0003(2) -0.0125(2)
Zn3 0.0534(3) 0.0518(3) 0.0269(3) -0.0004(2) 0.0033(3) -0.0092(3)
Zn4 0.0658(3) 0.0320(2) 0.0411(3) -0.0017(2) -0.0163(3) -0.0137(2)
Zn5 0.0399(2) 0.0319(2) 0.0229(3) -0.00508(19) -0.0007(2) -0.01183(19)
Zn6 0.0415(2) 0.0277(2) 0.0222(2) -0.00311(18) -0.0001(2) -0.01432(19)
Zn7 0.0582(3) 0.0314(2) 0.0223(3) -0.0016(2) -0.0030(2) -0.0197(2)
Zn8 0.0473(3) 0.0263(2) 0.0270(3) -0.0036(2) -0.0012(2) -0.01442(19)
Zn9 0.0527(3) 0.0315(2) 0.0200(3) -0.0011(2) 0.0003(2) -0.0167(2)
Zn10 0.0443(3) 0.0264(2) 0.0267(3) -0.00369(19) 0.0008(2) -0.01348(19)
O1 0.0627(14) 0.0372(10) 0.0362(9) -0.0137(8) 0.0137(9) -0.0151(8)
O2 0.0461(12) 0.0393(7) 0.0252(7) -0.0064(6) 0.0045(8) -0.0090(8)
O3 0.0587(13) 0.0483(8) 0.0524(11) 0.0025(8) 0.0128(10) -0.0110(9)
O4 0.0475(12) 0.0409(7) 0.0267(7) -0.0033(6) -0.0050(7) -0.0123(7)
O5 0.0901(14) 0.0323(9) 0.0615(10) 0.0010(8) -0.0376(11) -0.0241(9)
O6 0.0484(11) 0.0328(6) 0.0300(8) -0.0044(6) -0.0101(8) -0.0107(7)
O7 0.0431(10) 0.0373(9) 0.0306(11) -0.0064(8) -0.0033(8) -0.0090(9)
O8 0.0402(10) 0.0314(7) 0.0266(7) -0.0085(6) 0.0003(8) -0.0099(7)
O9 0.0529(10) 0.0338(9) 0.0287(10) -0.0023(8) -0.0069(8) -0.0199(8)
O10 0.0469(10) 0.0301(7) 0.0234(7) -0.0028(6) -0.0003(7) -0.0131(8)
O11 0.0573(13) 0.0349(9) 0.0339(9) -0.0045(8) 0.0079(9) -0.0086(8)
O12 0.0482(10) 0.0279(7) 0.0233(8) -0.0025(6) 0.0026(7) -0.0146(7)
O13 0.0666(12) 0.0398(8) 0.0357(11) -0.0089(8) 0.0157(9) -0.0294(8)
O14 0.0482(10) 0.0276(7) 0.0251(7) -0.0044(6) 0.0025(8) -0.0184(7)
O15 0.0520(12) 0.0301(8) 0.0319(9) -0.0027(7) -0.0051(9) -0.0172(8)
O16 0.0440(11) 0.0302(6) 0.0229(8) -0.0020(6) -0.0008(8) -0.0159(7)
C1 0.0533(17) 0.0455(11) 0.0248(10) -0.0118(9) 0.0058(10) -0.0151(12)
C2 0.0549(17) 0.0569(12) 0.0303(11) -0.0107(9) 0.0114(11) -0.0203(12)
C3 0.077(2) 0.0654(15) 0.0388(14) -0.0127(11) 0.0251(14) -0.0186(16)
C4 0.083(3) 0.0848(15) 0.0388(16) -0.0056(16) 0.0265(16) -0.015(2)
C5 0.075(2) 0.0867(16) 0.0351(17) 0.0001(14) 0.0195(15) -0.017(2)
C6 0.067(2) 0.0791(17) 0.0344(15) 0.0048(12) 0.0147(14) -0.0146(18)
C7 0.0478(14) 0.0386(10) 0.0507(10) 0.0043(8) 0.0033(12) -0.0076(9)
C8 0.0566(15) 0.0315(11) 0.0789(11) 0.0038(9) 0.0093(12) -0.0091(9)
C9 0.080(2) 0.0499(15) 0.1124(15) 0.0094(11) 0.0281(15) -0.0231(12)
C10 0.096(2) 0.0569(19) 0.1584(13) 0.0119(16) 0.021(2) -0.0391(14)
C11 0.085(2) 0.0503(18) 0.1608(17) 0.0079(14) -0.011(2) -0.0372(14)
C12 0.0801(19) 0.0331(14) 0.1167(17) 0.0048(12) -0.0254(16) -0.0225(11)
C13 0.0690(15) 0.0383(9) 0.0383(13) -0.0006(9) -0.0184(11) -0.0238(11)
C14 0.0644(15) 0.0384(10) 0.0444(14) -0.0024(9) -0.0214(11) -0.0205(11)
C15 0.0911(19) 0.0527(13) 0.0747(18) 0.0032(13) -0.0438(15) -0.0369(13)
C16 0.099(2) 0.0713(12) 0.076(2) 0.0018(16) -0.0479(16) -0.0452(15)
C17 0.091(2) 0.0680(14) 0.058(2) 0.0014(13) -0.0427(16) -0.0320(16)
C18 0.0706(19) 0.0498(14) 0.0414(16) 0.0010(12) -0.0258(13) -0.0195(14)
C19 0.0398(12) 0.0292(12) 0.0255(11) -0.0020(9) -0.0002(10) -0.0125(9)
C20 0.0380(11) 0.0307(13) 0.0338(11) -0.0037(10) 0.0009(10) -0.0132(9)
C21 0.0403(14) 0.0381(16) 0.0402(14) -0.0030(12) 0.0019(11) -0.0071(11)
C22 0.0414(16) 0.0451(19) 0.0548(13) -0.0070(15) 0.0053(14) -0.0040(13)
C23 0.0456(15) 0.0373(18) 0.0584(15) -0.0120(14) 0.0075(15) -0.0054(13)
C24 0.0456(14) 0.0305(15) 0.0518(16) -0.0129(13) 0.0085(12) -0.0095(11)
C25 0.0459(12) 0.0297(12) 0.0275(10) -0.0004(9) -0.0043(10) -0.0192(9)
C26 0.0452(12) 0.0304(13) 0.0360(11) -0.0007(10) -0.0061(10) -0.0165(9)
C27 0.0486(15) 0.0404(16) 0.0518(14) 0.0014(13) -0.0142(12) -0.0189(11)
C28 0.0445(17) 0.0433(18) 0.0613(13) 0.0056(15) -0.0141(15) -0.0146(12)
C29 0.0460(16) 0.0393(18) 0.0646(15) -0.0001(14) -0.0035(15) -0.0122(12)
C30 0.0429(15) 0.0379(16) 0.0507(15) -0.0086(13) 0.0004(12) -0.0123(11)
C31 0.0504(14) 0.0318(9) 0.0272(12) -0.0072(8) 0.0031(9) -0.0167(10)
C32 0.0509(14) 0.0428(10) 0.0339(14) -0.0079(9) 0.0091(10) -0.0191(11)
C33 0.0611(19) 0.0543(14) 0.0566(18) -0.0118(12) 0.0227(13) -0.0155(13)
C34 0.076(2) 0.0728(14) 0.064(2) -0.0131(17) 0.0369(16) -0.0192(18)
C35 0.084(2) 0.0725(16) 0.055(2) -0.0099(15) 0.0355(15) -0.0313(18)
C36 0.0736(19) 0.0559(15) 0.0418(18) -0.0039(12) 0.0222(13) -0.0302(14)
C37 0.0555(13) 0.0327(10) 0.0319(10) -0.0043(8) 0.0095(10) -0.0222(8)
C38 0.0558(12) 0.0356(11) 0.0380(11) -0.0085(9) 0.0107(11) -0.0232(8)
C39 0.0820(16) 0.0467(14) 0.0526(15) -0.0156(11) 0.0257(13) -0.0406(11)
C40 0.0908(19) 0.0551(16) 0.0603(13) -0.0162(15) 0.0236(15) -0.0493(13)
C41 0.0797(16) 0.0479(16) 0.0530(15) -0.0098(13) 0.0089(16) -0.0422(11)
C42 0.0607(15) 0.0360(13) 0.0395(15) -0.0051(11) 0.0000(13) -0.0254(10)
C43 0.0429(15) 0.0278(9) 0.0248(10) -0.0070(8) 0.0009(10) -0.0113(10)
C44 0.0546(16) 0.0351(9) 0.0255(11) -0.0064(8) -0.0038(10) -0.0176(11)
C45 0.0618(19) 0.0428(11) 0.0347(14) -0.0117(10) -0.0068(13) -0.0215(13)
C46 0.080(2) 0.0577(11) 0.0431(16) -0.0097(14) -0.0196(15) -0.0285(15)
C47 0.088(2) 0.0646(14) 0.0397(17) 0.0018(11) -0.0268(16) -0.0332(17)
C48 0.088(2) 0.0508(14) 0.0341(14) 0.0055(11) -0.0246(14) -0.0276(15)
N50 0.0507(9) 0.0414(10) 0.0344(12) -0.0018(9) -0.0087(9) -0.0180(8)
C50 0.0764(13) 0.0426(15) 0.0429(12) -0.0040(12) -0.0201(13) -0.0277(11)
C51 0.0933(17) 0.0487(19) 0.0683(13) 0.0065(15) -0.0383(13) -0.0385(14)
C52 0.0912(18) 0.061(2) 0.0959(16) 0.0148(14) -0.0293(14) -0.0486(15)
C53 0.0839(15) 0.072(2) 0.0785(14) 0.0221(17) -0.0127(18) -0.0502(13)
C54 0.0551(14) 0.0608(19) 0.0521(15) 0.0079(15) -0.0035(13) -0.0274(11)
C55 0.0657(16) 0.0562(12) 0.0518(17) -0.0117(11) 0.0232(13) -0.0309(11)
C56 0.0715(19) 0.0777(15) 0.061(2) -0.0004(11) 0.0258(16) -0.0341(14)
C57 0.0556(18) 0.0866(15) 0.0431(18) 0.0089(15) 0.0171(16) -0.0152(13)
C58 0.0623(19) 0.0790(16) 0.0325(16) -0.0016(15) 0.0134(13) -0.0081(15)
C59 0.0580(18) 0.0507(15) 0.0252(14) -0.0048(11) 0.0065(12) -0.0076(14)
C60 0.0794(15) 0.0473(17) 0.0528(15) -0.0166(12) 0.0049(13) -0.0279(13)
C61 0.0790(17) 0.072(2) 0.0574(18) -0.0230(16) 0.0229(12) -0.0305(16)
C62 0.0708(17) 0.078(2) 0.0748(18) -0.0234(15) 0.0217(15) -0.0210(19)
C63 0.0630(15) 0.072(3) 0.0685(19) -0.0144(18) 0.0047(17) -0.0098(16)
C64 0.0660(14) 0.049(2) 0.0487(18) -0.0050(16) -0.0035(12) -0.0099(14)
C65 0.0699(13) 0.0482(17) 0.0484(19) -0.0081(13) -0.0229(12) -0.0016(14)
C66 0.0740(15) 0.0554(17) 0.071(2) -0.0093(13) -0.0328(17) -0.0049(16)
C67 0.0801(17) 0.0527(19) 0.056(2) 0.0048(15) -0.0307(16) -0.0206(14)
C68 0.0848(16) 0.0583(19) 0.042(2) -0.0001(15) -0.0151(13) -0.0269(16)
C69 0.0780(14) 0.0616(19) 0.0262(16) -0.0044(12) -0.0064(13) -0.0132(16)
C70 0.0590(15) 0.0377(13) 0.0349(15) -0.0051(11) 0.0078(11) -0.0066(11)
C71 0.0577(17) 0.0470(12) 0.0430(19) -0.0003(13) 0.0133(13) -0.0041(13)
C72 0.0650(19) 0.0508(15) 0.0667(18) -0.0037(16) 0.0266(15) -0.0131(13)
C73 0.0744(17) 0.0490(15) 0.070(2) -0.0087(13) 0.0307(17) -0.0250(12)
C74 0.0799(17) 0.0367(12) 0.051(2) -0.0084(12) 0.0237(15) -0.0262(11)
C75 0.0693(14) 0.0464(15) 0.0614(14) 0.0191(12) -0.0151(12) -0.0316(10)
C76 0.0993(16) 0.072(2) 0.0957(14) 0.0298(16) -0.0251(17) -0.0589(13)
C77 0.1253(17) 0.071(2) 0.1064(19) 0.0224(14) -0.0574(15) -0.0641(15)
C78 0.135(2) 0.0569(17) 0.0779(17) -0.0010(14) -0.0497(14) -0.0523(14)
C79 0.1040(19) 0.0403(15) 0.0492(13) -0.0042(12) -0.0285(15) -0.0321(13)
C80 0.0850(14) 0.062(2) 0.0370(13) -0.0042(13) -0.0177(11) -0.0295(17)
C81 0.0999(17) 0.074(2) 0.0442(16) 0.0020(16) -0.0292(12) -0.0366(16)
C82 0.0918(15) 0.078(2) 0.0547(16) 0.0107(15) -0.0365(16) -0.0377(18)
C83 0.0782(14) 0.064(2) 0.064(2) 0.0085(16) -0.0341(14) -0.0223(19)
C84 0.0652(12) 0.051(2) 0.0449(18) 0.0067(15) -0.0188(11) -0.0206(14)
C85 0.0511(13) 0.0509(19) 0.0622(17) -0.0160(15) -0.0142(12) -0.0069(13)
C86 0.0515(15) 0.062(2) 0.0795(16) -0.0197(15) -0.0160(16) -0.0029(15)
C87 0.0492(15) 0.055(2) 0.077(2) -0.0171(15) -0.0011(14) -0.0056(16)
C88 0.0471(16) 0.0466(18) 0.0598(18) -0.0191(15) 0.0071(12) -0.0111(13)
C89 0.0458(15) 0.0352(15) 0.0407(14) -0.0093(12) 0.0062(12) -0.0131(11)
C100 0.0461(9) 0.0505(12) 0.058(3) -0.0095(14) 0.0001(17) -0.0226(10)
C101 0.0510(12) 0.0847(15) 0.085(3) 0.007(2) 0.005(2) -0.0300(12)
C102 0.0423(12) 0.1053(19) 0.094(4) 0.010(2) 0.003(2) -0.0200(12)
C103 0.0399(11) 0.0810(18) 0.085(3) 0.005(2) 0.006(2) -0.0009(15)
C104 0.0402(10) 0.0515(14) 0.055(3) -0.0078(16) 0.0040(17) -0.0030(12)
C105 0.0564(9) 0.0460(11) 0.062(3) -0.0119(15) 0.0013(17) -0.0303(9)
C106 0.0622(12) 0.0729(14) 0.074(3) -0.0030(18) 0.000(2) -0.0452(10)
C107 0.0575(13) 0.1002(15) 0.063(3) 0.001(2) -0.0046(19) -0.0385(11)
C108 0.0460(11) 0.0809(15) 0.048(3) 0.002(2) -0.0041(18) -0.0160(13)
C109 0.0439(10) 0.0552(14) 0.037(2) -0.0050(15) 0.0000(16) -0.0117(10)
N1 0.0662(14) 0.0614(11) 0.0308(11) -0.0037(8) 0.0138(11) -0.0169(12)
N2 0.0458(15) 0.0470(8) 0.0247(9) -0.0050(7) 0.0058(9) -0.0117(9)
N3 0.0613(12) 0.0325(10) 0.0780(10) 0.0068(8) -0.0139(11) -0.0160(9)
N4 0.0478(14) 0.0331(9) 0.0366(8) 0.0027(7) -0.0065(9) -0.0090(8)
N5 0.0562(12) 0.0374(9) 0.0353(12) -0.0043(8) -0.0161(10) -0.0148(9)
N6 0.0482(14) 0.0330(7) 0.0279(11) -0.0049(7) -0.0070(9) -0.0136(8)
N7 0.0384(10) 0.0329(13) 0.0406(10) -0.0124(9) 0.0040(9) -0.0091(8)
N8 0.0350(11) 0.0344(10) 0.0281(8) -0.0073(7) 0.0036(8) -0.0095(8)
N9 0.0452(10) 0.0286(12) 0.0385(10) -0.0029(9) -0.0010(9) -0.0148(8)
N10 0.0448(12) 0.0285(10) 0.0264(8) -0.0017(7) -0.0027(8) -0.0134(8)
N11 0.0641(11) 0.0421(10) 0.0293(13) -0.0072(8) 0.0141(9) -0.0249(10)
N12 0.0453(13) 0.0317(7) 0.0205(10) -0.0029(7) 0.0009(8) -0.0164(8)
N13 0.0462(10) 0.0308(10) 0.0331(10) -0.0027(8) 0.0000(9) -0.0175(8)
N14 0.0476(12) 0.0292(9) 0.0259(8) -0.0022(7) 0.0019(8) -0.0182(8)
N15 0.0737(14) 0.0364(9) 0.0260(10) -0.0024(7) -0.0127(10) -0.0199(10)
N16 0.0482(14) 0.0327(7) 0.0236(9) -0.0030(7) -0.0028(9) -0.0177(8)
N55 0.0524(12) 0.0388(11) 0.0301(10) -0.0043(9) 0.0078(10) -0.0112(9)
N60 0.0755(11) 0.0317(11) 0.0393(14) -0.0015(10) -0.0060(9) -0.0119(11)
N65 0.0675(10) 0.0558(16) 0.0240(12) -0.0031(11) -0.0061(10) -0.0059(10)
N70 0.0671(11) 0.0320(11) 0.0294(11) -0.0034(9) 0.0095(10) -0.0155(9)
N75 0.0662(11) 0.0318(9) 0.0441(13) 0.0003(9) -0.0155(10) -0.0245(9)
N80 0.0707(10) 0.0418(15) 0.0287(10) 0.0064(10) -0.0134(10) -0.0206(11)
N85 0.0424(9) 0.0324(11) 0.0405(14) -0.0075(10) 0.0003(9) -0.0149(9)
N100 0.0354(8) 0.0421(12) 0.0404(17) -0.0143(10) -0.0005(9) -0.0114(7)
N105 0.0409(8) 0.0446(11) 0.0277(16) -0.0036(10) 0.0024(9) -0.0212(7)
N150 0.1101(8) 0.0895(15) 0.0845(12) -0.0028(10) -0.0014(7) -0.0106(11)
C150 0.1140(7) 0.0867(19) 0.0882(11) -0.0058(11) 0.0011(10) -0.0105(10)
C151 0.1139(11) 0.085(2) 0.0902(10) -0.0080(12) -0.0003(9) -0.0096(12)
C152 0.1082(9) 0.0860(15) 0.0948(13) -0.0159(11) -0.0020(8) -0.0096(12)
C153 0.1059(7) 0.091(2) 0.0966(14) -0.0170(13) -0.0024(12) -0.0133(11)
C154 0.1043(12) 0.090(2) 0.0876(14) -0.0077(14) -0.0030(11) -0.0120(13)
N15A 0.1095(8) 0.0913(14) 0.0863(11) -0.0040(11) -0.0001(8) -0.0120(8)
C15A 0.1198(8) 0.0846(14) 0.0875(13) -0.0066(10) -0.0020(8) -0.0102(11)
C15B 0.1149(9) 0.0828(15) 0.0931(12) -0.0149(10) -0.0081(11) -0.0101(11)
C15C 0.1012(8) 0.0885(15) 0.0976(15) -0.0225(13) -0.0097(9) -0.0179(9)
C15D 0.0933(8) 0.0871(19) 0.0963(17) -0.0151(13) -0.0050(9) -0.0225(13)
C15E 0.0972(10) 0.082(2) 0.0816(16) 0.0007(13) -0.0009(13) -0.0187(12)
S200 0.0683(6) 0.0776(6) 0.0495(6) -0.0273(5) 0.0104(5) -0.0403(5)
O200 0.107(2) 0.0808(10) 0.0751(19) -0.0340(12) 0.015(2) -0.0574(11)
O201 0.0668(12) 0.1190(19) 0.0791(17) -0.017(2) -0.0065(17) -0.0263(17)
O202 0.0673(18) 0.094(2) 0.0527(11) -0.0261(13) 0.0182(12) -0.0358(18)
C200 0.0641(10) 0.0528(11) 0.0454(13) -0.0083(15) 0.0054(11) -0.0255(10)
F200 0.0968(16) 0.0822(16) 0.0440(10) -0.0086(11) 0.0129(10) -0.0560(14)
F201 0.0569(11) 0.0999(17) 0.0613(15) 0.0104(18) 0.0021(13) -0.0208(13)
F202 0.1100(19) 0.0505(10) 0.100(2) -0.0171(12) 0.042(2) -0.0384(10)
S210 0.0607(9) 0.0766(11) 0.0543(10) -0.0057(9) -0.0120(8) -0.0267(7)
O210 0.0750(13) 0.0873(13) 0.072(2) -0.0080(14) -0.0061(16) -0.0377(11)
O211 0.072(2) 0.0812(15) 0.0549(17) -0.0018(16) -0.005(2) -0.0207(14)
O212 0.068(3) 0.080(2) 0.0568(13) -0.0092(14) -0.0148(14) -0.0178(19)
C210 0.0720(12) 0.0881(14) 0.0598(13) -0.0007(12) 0.0001(12) -0.0194(9)
F210 0.092(2) 0.110(2) 0.0619(14) -0.0131(14) -0.0006(13) -0.0133(17)
F211 0.0780(13) 0.1020(13) 0.078(2) 0.0035(16) 0.0111(16) -0.0296(12)
F212 0.076(2) 0.0860(16) 0.071(2) -0.0026(18) -0.003(2) -0.0118(14)
S21A 0.0625(9) 0.0858(13) 0.0618(14) -0.0038(10) -0.0025(9) -0.0308(11)
O20A 0.0683(12) 0.087(2) 0.0630(18) -0.0065(15) -0.0067(14) -0.0276(19)
O22A 0.066(3) 0.0818(13) 0.058(2) -0.0042(15) -0.0075(15) -0.021(2)
O21A 0.065(3) 0.0875(15) 0.062(3) -0.0028(16) -0.0047(18) -0.035(2)
C21A 0.0674(11) 0.0882(16) 0.0602(13) -0.0018(12) 0.0018(11) -0.0275(11)
F20A 0.073(2) 0.096(3) 0.0587(12) -0.0023(14) 0.0020(13) -0.025(2)
F21A 0.0649(17) 0.0971(15) 0.061(2) 0.0001(19) 0.001(2) -0.0351(17)
F22A 0.0698(17) 0.0931(15) 0.065(2) -0.0001(17) 0.004(2) -0.0209(18)
S21B 0.0636(9) 0.0838(10) 0.0565(11) -0.0022(10) -0.0070(10) -0.0246(9)
O20B 0.0696(9) 0.0844(13) 0.058(2) -0.0005(18) -0.005(2) -0.0201(10)
O22B 0.059(2) 0.084(2) 0.0569(11) -0.0024(12) -0.0073(13) -0.029(2)
O21B 0.0708(17) 0.0882(12) 0.0600(19) -0.0096(17) -0.007(2) -0.0236(13)
C21B 0.0665(8) 0.0877(13) 0.0605(13) 0.0008(17) -0.0016(12) -0.0260(10)
F20B 0.075(2) 0.095(3) 0.0602(13) -0.0004(19) 0.0007(12) -0.025(2)
F21B 0.0757(14) 0.0852(11) 0.065(3) 0.0015(13) -0.001(2) -0.0255(9)
F22B 0.0646(11) 0.095(2) 0.0620(19) 0.003(2) 0.0024(19) -0.0249(18)
S300 0.1715(13) 0.1193(11) 0.0430(12) -0.0191(8) -0.0260(11) -0.0841(9)
O300 0.185(3) 0.130(2) 0.0719(19) -0.0303(16) -0.0085(19) -0.0855(19)
O301 0.1776(16) 0.114(3) 0.051(3) -0.0212(17) -0.040(2) -0.0837(15)
O302 0.172(3) 0.118(2) 0.075(2) 0.0016(19) -0.010(2) -0.069(2)
C300 0.0930(15) 0.1614(16) 0.1486(19) -0.0930(11) 0.0606(16) -0.0880(12)
F300 0.140(3) 0.172(2) 0.1673(18) -0.0814(18) 0.056(2) -0.1116(18)
F301 0.101(3) 0.177(2) 0.144(2) -0.1099(16) 0.030(2) -0.082(2)
F302 0.1118(16) 0.169(4) 0.190(4) -0.113(2) 0.031(2) -0.0684(16)
O250 0.0777(17) 0.075(4) 0.025(3) -0.016(3) 0.020(3) -0.031(2)
C250 0.053(2) 0.070(5) 0.010(3) -0.003(3) -0.002(3) -0.007(3)
O251 0.133(6) 0.161(7) 0.044(5) 0.024(5) -0.013(5) -0.024(6)
O25B 0.115(5) 0.154(7) 0.032(4) 0.020(5) -0.005(4) -0.064(5)
O320 0.108(4) 0.062(4) 0.067(4) 0.022(3) 0.044(4) 0.002(4)
O32D 0.113(5) 0.074(5) 0.069(5) 0.016(5) 0.035(5) -0.001(5)
O32M 0.108(5) 0.076(4) 0.058(4) 0.012(4) 0.025(4) -0.004(4)
O326 0.073(3) 0.061(2) 0.122(4) 0.014(2) -0.034(3) -0.013(2)
C326 0.056(4) 0.049(4) 0.119(6) 0.026(4) -0.031(5) -0.009(3)
O32G 0.070(4) 0.041(4) 0.117(4) 0.012(4) -0.032(4) -0.024(3)
O32F 0.082(3) 0.036(3) 0.129(4) 0.012(3) -0.020(4) -0.018(3)
O32W 0.069(4) 0.039(4) 0.126(5) 0.018(4) -0.038(4) -0.021(4)
O33K 0.107(5) 0.083(5) 0.113(6) -0.013(5) 0.006(5) -0.044(4)
O331 0.080(4) 0.064(4) 0.138(5) 0.029(5) 0.012(5) -0.042(4)
O33A 0.119(5) 0.086(5) 0.121(5) -0.025(5) 0.010(5) -0.047(5)
C33B 0.092(7) 0.057(3) 0.142(5) 0.013(3) 0.002(6) -0.025(6)
O33B 0.073(5) 0.052(4) 0.133(5) 0.019(3) 0.009(5) -0.036(4)
O33Y 0.140(12) 0.085(9) 0.218(17) -0.070(10) -0.111(12) 0.052(10)
O33X 0.29(3) 0.065(8) 0.023(8) 0.002(7) -0.012(13) -0.092(12)
O33V 0.113(7) 0.084(6) 0.106(7) -0.025(6) 0.004(7) -0.050(6)
O33Z 0.098(6) 0.057(5) 0.141(7) 0.028(6) 0.023(6) -0.032(5)
O325 0.082(4) 0.045(4) 0.121(6) -0.009(4) -0.033(5) -0.004(4)
O340 0.092(4) 0.095(4) 0.091(4) -0.011(4) -0.007(4) -0.023(4)
O34A 0.081(3) 0.090(5) 0.092(4) -0.012(5) -0.009(2) -0.025(5)
C34A 0.087(3) 0.089(4) 0.088(3) -0.013(3) -0.007(2) -0.025(3)
O34X 0.092(5) 0.068(5) 0.092(5) -0.027(4) -0.020(5) -0.044(4)
O34Z 0.086(3) 0.091(4) 0.088(4) -0.014(3) -0.009(3) -0.027(3)
O34Y 0.087(4) 0.094(4) 0.089(4) -0.010(4) -0.011(4) -0.028(4)
O34M 0.096(5) 0.079(5) 0.094(6) -0.013(5) -0.016(5) -0.040(4)
O360 0.0605(17) 0.051(2) 0.039(2) -0.0097(17) -0.0111(14) -0.0139(17)
C360 0.075(2) 0.045(2) 0.027(2) -0.0194(18) -0.0020(17) -0.016(2)
O37 0.044(4) 0.036(3) 0.039(4) -0.012(3) -0.004(4) -0.030(3)
O38 0.087(3) 0.058(3) 0.047(3) -0.005(3) -0.026(3) -0.022(3)
O39 0.065(5) 0.059(4) 0.025(4) -0.031(3) 0.017(4) -0.020(4)
O33W 0.094(3) 0.054(3) 0.045(3) 0.003(3) -0.017(3) -0.028(3)
O38W 0.084(7) 0.076(6) 0.082(7) 0.014(6) -0.012(6) -0.010(6)
O380 0.082(6) 0.070(5) 0.079(6) 0.007(5) -0.007(5) -0.018(5)
O38T 0.092(11) 0.097(10) 0.16(2) -0.063(12) 0.031(13) -0.063(9)

loop_
_atom_type_symbol
_atom_type_description
_atom_type_scat_dispersion_real
_atom_type_scat_dispersion_imag
_atom_type_scat_source
C C 0.0181 0.0091 'International Tables Vol C Tables 4.2.6.8 and 6.1.1.4'
H H 0.0000 0.0000 'International Tables Vol C Tables 4.2.6.8 and 6.1.1.4'
N N 0.0311 0.0180 'International Tables Vol C Tables 4.2.6.8 and 6.1.1.4'
O O 0.0492 0.0322 'International Tables Vol C Tables 4.2.6.8 and 6.1.1.4'
F F 0.0727 0.0534 'International Tables Vol C Tables 4.2.6.8 and 6.1.1.4'
S S 0.3331 0.5567 'International Tables Vol C Tables 4.2.6.8 and 6.1.1.4'
Zn Zn -1.5491 0.6778 'International Tables Vol C Tables 4.2.6.8 and 6.1.1.4'

loop_
_geom_angle_atom_site_label_1
_geom_angle_atom_site_label_2
_geom_angle_atom_site_label_3
_geom_angle
O2 Zn1 O6 157.09(13)
O2 Zn1 O4 89.51(12)
O6 Zn1 O4 87.70(12)
O2 Zn1 O8 87.93(11)
O6 Zn1 O8 89.76(11)
O4 Zn1 O8 167.12(13)
O2 Zn1 N100 103.40(14)
O6 Zn1 N100 99.51(14)
O4 Zn1 N100 95.91(14)
O8 Zn1 N100 96.97(14)
O1 Zn2 N8 146.67(15)
O1 Zn2 N50 102.55(16)
N8 Zn2 N50 109.93(16)
O1 Zn2 O2 80.31(12)
N8 Zn2 O2 84.90(13)
N50 Zn2 O2 103.68(14)
O1 Zn2 N7 98.90(15)
N8 Zn2 N7 78.63(14)
N50 Zn2 N7 107.47(15)
O2 Zn2 N7 148.18(15)
O3 Zn3 N2 137.11(17)
O3 Zn3 N65 107.66(18)
N2 Zn3 N65 115.07(19)
O3 Zn3 O4 81.22(15)
N2 Zn3 O4 87.69(14)
N65 Zn3 O4 100.17(15)
O3 Zn3 N1 98.88(18)
N2 Zn3 N1 77.23(17)
N65 Zn3 N1 100.76(18)
O4 Zn3 N1 157.95(15)
O5 Zn4 N60 103.79(17)
O5 Zn4 N4 144.34(15)
N60 Zn4 N4 111.79(17)
O5 Zn4 O6 80.56(13)
N60 Zn4 O6 108.53(16)
N4 Zn4 O6 85.89(14)
O5 Zn4 N3 98.35(19)
N60 Zn4 N3 101.78(18)
N4 Zn4 N3 77.15(19)
O6 Zn4 N3 149.07(15)
O7 Zn5 N6 135.09(15)
O7 Zn5 N55 108.60(14)
N6 Zn5 N55 116.31(15)
O7 Zn5 O8 81.58(12)
N6 Zn5 O8 87.50(13)
N55 Zn5 O8 104.58(15)
O7 Zn5 N5 97.75(14)
N6 Zn5 N5 76.60(15)
N55 Zn5 N5 97.61(17)
O8 Zn5 N5 156.82(15)
O16 Zn6 O12 157.70(12)
O16 Zn6 N105 102.97(13)
O12 Zn6 N105 99.30(14)
O16 Zn6 O10 89.32(11)
O12 Zn6 O10 86.90(11)
N105 Zn6 O10 96.85(14)
O16 Zn6 O14 88.57(11)
O12 Zn6 O14 89.51(11)
N105 Zn6 O14 97.91(13)
O10 Zn6 O14 165.19(12)
O9 Zn7 N16 133.22(15)
O9 Zn7 N70 108.40(14)
N16 Zn7 N70 118.36(15)
O9 Zn7 O10 80.75(12)
N16 Zn7 O10 87.95(13)
N70 Zn7 O10 102.37(15)
O9 Zn7 N15 97.34(14)
N16 Zn7 N15 77.06(14)
N70 Zn7 N15 99.42(17)
O10 Zn7 N15 157.58(15)
O11 Zn8 N10 144.51(15)
O11 Zn8 N75 104.87(17)
N10 Zn8 N75 110.53(17)
O11 Zn8 O12 80.94(12)
N10 Zn8 O12 84.87(12)
N75 Zn8 O12 109.67(14)
O11 Zn8 N9 96.59(15)
N10 Zn8 N9 77.74(14)
N75 Zn8 N9 103.72(15)
O12 Zn8 N9 146.04(14)
O13 Zn9 N12 135.57(15)
O13 Zn9 N80 112.01(16)
N12 Zn9 N80 112.42(16)
O13 Zn9 O14 81.88(13)
N12 Zn9 O14 88.24(13)
N80 Zn9 O14 102.95(15)
O13 Zn9 N11 96.60(15)
N12 Zn9 N11 77.04(15)
N80 Zn9 N11 98.55(17)
O14 Zn9 N11 157.39(14)
N14 Zn10 O15 142.91(13)
N14 Zn10 N85 114.47(15)
O15 Zn10 N85 102.61(14)
N14 Zn10 O16 86.52(13)
O15 Zn10 O16 80.21(12)
N85 Zn10 O16 109.54(14)
N14 Zn10 N13 78.58(15)
O15 Zn10 N13 94.74(14)
N85 Zn10 N13 102.52(14)
O16 Zn10 N13 147.89(12)
C1 O1 Zn2 108.8(3)
N2 O2 Zn1 118.4(2)
N2 O2 Zn2 110.7(2)
Zn1 O2 Zn2 122.13(15)
C7 O3 Zn3 110.3(3)
N4 O4 Zn1 116.5(2)
N4 O4 Zn3 107.5(3)
Zn1 O4 Zn3 117.44(14)
C13 O5 Zn4 110.4(3)
N6 O6 Zn1 117.5(2)
N6 O6 Zn4 110.3(2)
Zn1 O6 Zn4 120.97(15)
C19 O7 Zn5 109.6(2)
N8 O8 Zn5 108.7(2)
N8 O8 Zn1 114.9(2)
Zn5 O8 Zn1 117.11(13)
C25 O9 Zn7 110.0(3)
N10 O10 Zn7 108.5(2)
N10 O10 Zn6 116.3(2)
Zn7 O10 Zn6 116.80(13)
C31 O11 Zn8 109.1(3)
N12 O12 Zn6 118.4(2)
N12 O12 Zn8 108.4(2)
Zn6 O12 Zn8 122.37(14)
C37 O13 Zn9 109.8(3)
N14 O14 Zn9 108.3(2)
N14 O14 Zn6 114.7(2)
Zn9 O14 Zn6 116.23(12)
C43 O15 Zn10 110.0(3)
N16 O16 Zn6 119.3(2)
N16 O16 Zn10 108.8(2)
Zn6 O16 Zn10 119.95(14)
O1 C1 N2 125.8(4)
O1 C1 C2 120.1(4)
N2 C1 C2 114.0(4)
N1 C2 C3 121.2(5)
N1 C2 C1 116.1(4)
C3 C2 C1 122.6(5)
C2 C3 C4 117.8(6)
C5 C4 C3 119.2(6)
C4 C5 C6 121.4(6)
N1 C6 C5 119.8(6)
N4 C7 O3 124.1(5)
N4 C7 C8 115.1(5)
O3 C7 C8 120.7(5)
N3 C8 C9 124.0(6)
N3 C8 C7 116.1(5)
C9 C8 C7 119.8(6)
C10 C9 C8 112.7(8)
C11 C10 C9 123.9(9)
C10 C11 C12 119.3(8)
N3 C12 C11 119.4(8)
O5 C13 N6 125.0(4)
O5 C13 C14 121.0(5)
N6 C13 C14 113.9(4)
N5 C14 C15 123.4(5)
N5 C14 C13 115.8(4)
C15 C14 C13 120.7(5)
C14 C15 C16 117.8(6)
C17 C16 C15 118.1(6)
C16 C17 C18 120.7(6)
N5 C18 C17 120.1(5)
O7 C19 N8 126.3(4)
O7 C19 C20 119.8(4)
N8 C19 C20 113.9(4)
N7 C20 C21 123.0(4)
N7 C20 C19 115.8(4)
C21 C20 C19 121.1(4)
C20 C21 C22 118.1(5)
C23 C22 C21 118.8(5)
C24 C23 C22 120.0(4)
N7 C24 C23 122.5(5)
N10 C25 O9 125.9(4)
N10 C25 C26 114.2(4)
O9 C25 C26 119.7(4)
N9 C26 C27 121.1(4)
N9 C26 C25 116.2(4)
C27 C26 C25 122.7(4)
C28 C27 C26 120.2(5)
C27 C28 C29 118.5(5)
C30 C29 C28 119.3(5)
N9 C30 C29 121.3(5)
N12 C31 O11 125.5(4)
N12 C31 C32 114.6(4)
O11 C31 C32 119.9(4)
N11 C32 C33 121.1(5)
N11 C32 C31 115.7(4)
C33 C32 C31 123.1(4)
C32 C33 C34 119.4(5)
C35 C34 C33 120.3(6)
C34 C35 C36 118.2(6)
N11 C36 C35 121.0(5)
O13 C37 N14 124.9(4)
O13 C37 C38 119.7(4)
N14 C37 C38 115.2(4)
N13 C38 C39 122.2(5)
N13 C38 C37 114.8(4)
C39 C38 C37 122.9(5)
C38 C39 C40 119.6(5)
C39 C40 C41 118.5(6)
C42 C41 C40 119.6(5)
N13 C42 C41 121.3(5)
O15 C43 N16 124.8(4)
O15 C43 C44 119.6(4)
N16 C43 C44 115.6(4)
N15 C44 C45 122.6(4)
N15 C44 C43 115.7(4)
C45 C44 C43 121.7(4)
C46 C45 C44 118.4(5)
C47 C46 C45 119.5(5)
C46 C47 C48 119.1(5)
N15 C48 C47 122.6(5)
C54 N50 C50 117.8(5)
C54 N50 Zn2 121.4(4)
C50 N50 Zn2 120.5(4)
N50 C50 C51 120.9(6)
C52 C51 C50 118.8(6)
C53 C52 C51 119.9(7)
C52 C53 C54 120.2(7)
N50 C54 C53 122.4(6)
N55 C55 C56 122.8(6)
C55 C56 C57 117.3(7)
C58 C57 C56 118.2(6)
C57 C58 C59 121.9(6)
N55 C59 C58 120.7(6)
N60 C60 C61 124.6(6)
C60 C61 C62 117.7(6)
C61 C62 C63 119.5(6)
C62 C63 C64 116.8(6)
N60 C64 C63 122.1(6)
C66 C65 N65 119.6(6)
C65 C66 C67 119.7(6)
C68 C67 C66 119.4(6)
C67 C68 C69 118.0(6)
N65 C69 C68 123.1(6)
N70 C70 C71 121.3(5)
C72 C71 C70 120.1(5)
C73 C72 C71 118.1(6)
C74 C73 C72 119.2(6)
N70 C74 C73 124.2(5)
N75 C75 C76 123.5(7)
C75 C76 C77 115.2(7)
C78 C77 C76 120.3(7)
C77 C78 C79 119.9(7)
N75 C79 C78 121.3(7)
C81 C80 N80 127.1(6)
C80 C81 C82 117.6(6)
C81 C82 C83 119.8(6)
C82 C83 C84 116.8(6)
N80 C84 C83 121.9(6)
N85 C85 C86 121.8(6)
C87 C86 C85 120.5(6)
C86 C87 C88 118.2(5)
C89 C88 C87 119.3(5)
N85 C89 C88 122.1(5)
N100 C100 C101 122.6(5)
C100 C101 C102 118.7(7)
C103 C102 C101 116.9(6)
C102 C103 C104 122.0(6)
N100 C104 C103 120.2(6)
N105 C105 C106 121.0(5)
C105 C106 C107 120.0(6)
C106 C107 C108 117.2(6)
C109 C108 C107 120.0(6)
C108 C109 N105 123.4(6)
C6 N1 C2 120.2(5)
C6 N1 Zn3 127.7(4)
C2 N1 Zn3 111.9(3)
C1 N2 O2 114.2(4)
C1 N2 Zn3 120.1(3)
O2 N2 Zn3 124.7(3)
C8 N3 C12 120.5(6)
C8 N3 Zn4 113.3(4)
C12 N3 Zn4 126.2(5)
C7 N4 O4 116.5(4)
C7 N4 Zn4 117.7(4)
O4 N4 Zn4 123.9(3)
C14 N5 C18 119.8(5)
C14 N5 Zn5 113.2(3)
C18 N5 Zn5 126.9(3)
C13 N6 O6 113.4(4)
C13 N6 Zn5 119.2(3)
O6 N6 Zn5 125.4(3)
C20 N7 C24 117.6(4)
C20 N7 Zn2 113.1(3)
C24 N7 Zn2 129.3(3)
C19 N8 O8 113.8(3)
C19 N8 Zn2 117.1(3)
O8 N8 Zn2 125.8(2)
C30 N9 C26 119.6(4)
C30 N9 Zn8 128.3(3)
C26 N9 Zn8 112.0(3)
C25 N10 O10 114.9(3)
C25 N10 Zn8 118.8(3)
O10 N10 Zn8 124.0(2)
C36 N11 C32 119.8(4)
C36 N11 Zn9 128.3(3)
C32 N11 Zn9 111.9(3)
C31 N12 O12 115.3(3)
C31 N12 Zn9 120.6(3)
O12 N12 Zn9 123.8(2)
C42 N13 C38 118.7(4)
C42 N13 Zn10 128.0(3)
C38 N13 Zn10 113.1(3)
C37 N14 O14 114.6(3)
C37 N14 Zn10 117.7(3)
O14 N14 Zn10 125.1(3)
C44 N15 C48 117.8(4)
C44 N15 Zn7 111.8(3)
C48 N15 Zn7 130.4(4)
C43 N16 O16 116.0(3)
C43 N16 Zn7 118.3(3)
O16 N16 Zn7 123.7(3)
C55 N55 C59 118.8(5)
C55 N55 Zn5 119.1(4)
C59 N55 Zn5 122.1(4)
C64 N60 C60 119.3(5)
C64 N60 Zn4 121.3(4)
C60 N60 Zn4 119.4(4)
C69 N65 C65 119.9(5)
C69 N65 Zn3 124.3(4)
C65 N65 Zn3 115.8(4)
C74 N70 C70 117.0(5)
C74 N70 Zn7 120.2(3)
C70 N70 Zn7 122.8(4)
C75 N75 C79 119.6(5)
C75 N75 Zn8 120.1(4)
C79 N75 Zn8 120.2(4)
C84 N80 C80 116.5(5)
C84 N80 Zn9 119.0(4)
C80 N80 Zn9 123.9(4)
C85 N85 C89 117.9(4)
C85 N85 Zn10 124.5(3)
C89 N85 Zn10 117.5(3)
C100 N100 C104 119.3(4)
C100 N100 Zn1 121.1(3)
C104 N100 Zn1 119.0(4)
C105 N105 C109 118.2(4)
C105 N105 Zn6 118.7(3)
C109 N105 Zn6 122.8(3)
C150 N150 C154 120.0
N150 C150 C151 120.0
C150 C151 C152 120.0
C153 C152 C151 120.0
C154 C153 C152 120.0
C153 C154 N150 120.0
C15A N15A C15E 120.0
N15A C15A C15B 120.0
C15A C15B C15C 120.0
C15D C15C C15B 120.0
C15C C15D C15E 120.0
C15D C15E N15A 120.0
O200 S200 O202 120.2(3)
O200 S200 O201 113.8(3)
O202 S200 O201 110.6(3)
O200 S200 C200 104.0(2)
O202 S200 C200 104.1(2)
O201 S200 C200 101.4(2)
F201 C200 F202 106.0(4)
F201 C200 F200 108.9(4)
F202 C200 F200 109.6(4)
F201 C200 S200 110.8(3)
F202 C200 S200 109.5(3)
F200 C200 S200 111.9(3)
O210 S210 O211 121.8(6)
O210 S210 O212 112.6(6)
O211 S210 O212 108.3(5)
O210 S210 C210 103.7(5)
O211 S210 C210 100.9(5)
O212 S210 C210 108.1(5)
F210 C210 F211 116.0(9)
F210 C210 F212 108.3(8)
F211 C210 F212 109.4(8)
F210 C210 S210 107.9(6)
F211 C210 S210 106.2(6)
F212 C210 S210 108.9(6)
O20A S21A O21A 121.4(10)
O20A S21A O22A 116.6(10)
O21A S21A O22A 105.5(9)
O20A S21A C21A 110.1(8)
O21A S21A C21A 106.9(7)
O22A S21A C21A 92.1(8)
F22A C21A F20A 112.1(12)
F22A C21A F21A 92.5(10)
F20A C21A F21A 112.5(13)
F22A C21A S21A 110.7(10)
F20A C21A S21A 119.5(10)
F21A C21A S21A 106.1(8)
C21B S21B O22B 101.5(16)
C21B S21B O20B 113.3(17)
O22B S21B O20B 120.1(12)
C21B S21B O21B 115.7(17)
O22B S21B O21B 126.1(14)
O20B S21B O21B 80.1(12)
C21B S21B F21B 57.3(15)
O22B S21B F21B 115.3(12)
O20B S21B F21B 58.4(11)
O21B S21B F21B 117.4(11)
S21B O20B F21B 72.2(11)
S21B C21B F22B 140(2)
S21B C21B F21B 77.9(16)
F22B C21B F21B 139(2)
S21B C21B F20B 122(2)
F22B C21B F20B 82.3(16)
F21B C21B F20B 87.3(17)
C21B F21B O20B 92.6(17)
C21B F21B S21B 44.8(13)
O20B F21B S21B 49.4(9)
O300 S300 O301 118.7(6)
O300 S300 O302 113.0(7)
O301 S300 O302 109.2(7)
O300 S300 C300 109.8(7)
O301 S300 C300 97.8(5)
O302 S300 C300 106.7(6)
F302 C300 F300 102.8(10)
F302 C300 F301 102.9(9)
F300 C300 F301 109.6(9)
F302 C300 S300 109.6(8)
F300 C300 S300 116.0(8)
F301 C300 S300 114.5(7)

loop_
_geom_bond_atom_site_label_1
_geom_bond_atom_site_label_2
_geom_bond_distance
Zn1 O2 2.030(3)
Zn1 O6 2.034(3)
Zn1 O4 2.073(3)
Zn1 O8 2.081(3)
Zn1 N100 2.094(4)
Zn2 O1 2.038(3)
Zn2 N8 2.038(4)
Zn2 N50 2.041(4)
Zn2 O2 2.044(3)
Zn2 N7 2.117(4)
Zn3 O3 1.981(4)
Zn3 N2 2.011(4)
Zn3 N65 2.058(5)
Zn3 O4 2.075(3)
Zn3 N1 2.169(5)
Zn4 O5 1.989(4)
Zn4 N60 2.036(4)
Zn4 N4 2.040(4)
Zn4 O6 2.055(3)
Zn4 N3 2.149(5)
Zn5 O7 1.996(3)
Zn5 N6 2.022(4)
Zn5 N55 2.049(4)
Zn5 O8 2.074(3)
Zn5 N5 2.180(4)
Zn6 O16 2.024(3)
Zn6 O12 2.025(3)
Zn6 N105 2.088(4)
Zn6 O10 2.089(3)
Zn6 O14 2.103(3)
Zn7 O9 2.001(3)
Zn7 N16 2.027(3)
Zn7 N70 2.039(5)
Zn7 O10 2.083(3)
Zn7 N15 2.177(4)
Zn8 O11 1.998(3)
Zn8 N10 2.032(4)
Zn8 N75 2.052(4)
Zn8 O12 2.067(3)
Zn8 N9 2.138(4)
Zn9 O13 1.974(3)
Zn9 N12 2.026(3)
Zn9 N80 2.040(4)
Zn9 O14 2.075(3)
Zn9 N11 2.171(4)
Zn10 N14 2.014(4)
Zn10 O15 2.029(3)
Zn10 N85 2.044(3)
Zn10 O16 2.075(3)
Zn10 N13 2.112(4)
O1 C1 1.291(5)
O2 N2 1.388(5)
O3 C7 1.301(7)
O4 N4 1.395(5)
O5 C13 1.284(6)
O6 N6 1.383(5)
O7 C19 1.278(5)
O8 N8 1.402(4)
O9 C25 1.290(5)
O10 N10 1.402(4)
O11 C31 1.291(5)
O12 N12 1.384(5)
O13 C37 1.310(6)
O14 N14 1.401(5)
O15 C43 1.274(5)
O16 N16 1.381(5)
C1 N2 1.299(6)
C1 C2 1.486(7)
C2 N1 1.346(7)
C2 C3 1.384(7)
C3 C4 1.419(9)
C4 C5 1.324(10)
C5 C6 1.384(9)
C6 N1 1.342(8)
C7 N4 1.283(7)
C7 C8 1.494(8)
C8 N3 1.293(9)
C8 C9 1.436(10)
C9 C10 1.390(13)
C10 C11 1.308(15)
C11 C12 1.409(12)
C12 N3 1.337(8)
C13 N6 1.318(7)
C13 C14 1.496(7)
C14 N5 1.316(6)
C14 C15 1.372(8)
C15 C16 1.412(9)
C16 C17 1.371(9)
C17 C18 1.380(9)
C18 N5 1.352(6)
C19 N8 1.325(5)
C19 C20 1.502(6)
C20 N7 1.346(6)
C20 C21 1.375(6)
C21 C22 1.406(7)
C22 C23 1.367(8)
C23 C24 1.360(7)
C24 N7 1.360(5)
C25 N10 1.289(6)
C25 C26 1.486(6)
C26 N9 1.350(6)
C26 C27 1.382(6)
C27 C28 1.360(7)
C28 C29 1.397(9)
C29 C30 1.383(7)
C30 N9 1.337(6)
C31 N12 1.290(5)
C31 C32 1.483(7)
C32 N11 1.369(6)
C32 C33 1.373(7)
C33 C34 1.378(9)
C34 C35 1.370(9)
C35 C36 1.424(8)
C36 N11 1.329(7)
C37 N14 1.312(6)
C37 C38 1.483(7)
C38 N13 1.358(6)
C38 C39 1.359(8)
C39 C40 1.382(8)
C40 C41 1.394(9)
C41 C42 1.369(8)
C42 N13 1.356(6)
C43 N16 1.302(6)
C43 C44 1.469(6)
C44 N15 1.348(6)
C44 C45 1.388(7)
C45 C46 1.386(7)
C46 C47 1.370(8)
C47 C48 1.381(8)
C48 N15 1.349(7)
N50 C54 1.348(7)
N50 C50 1.359(7)
C50 C51 1.407(8)
C51 C52 1.365(11)
C52 C53 1.340(11)
C53 C54 1.367(9)
C55 N55 1.324(7)
C55 C56 1.393(9)
C56 C57 1.419(10)
C57 C58 1.328(11)
C58 C59 1.377(8)
C59 N55 1.348(6)
C60 N60 1.327(7)
C60 C61 1.342(9)
C61 C62 1.396(10)
C62 C63 1.403(10)
C63 C64 1.415(8)
C64 N60 1.311(8)
C65 C66 1.349(8)
C65 N65 1.351(7)
C66 C67 1.399(9)
C67 C68 1.345(9)
C68 C69 1.361(9)
C69 N65 1.312(7)
C70 N70 1.366(6)
C70 C71 1.396(8)
C71 C72 1.386(9)
C72 C73 1.384(9)
C73 C74 1.368(9)
C74 N70 1.346(7)
C75 N75 1.339(8)
C75 C76 1.357(9)
C76 C77 1.481(12)
C77 C78 1.327(12)
C78 C79 1.367(9)
C79 N75 1.359(7)
C80 C81 1.303(9)
C80 N80 1.331(7)
C81 C82 1.364(10)
C82 C83 1.385(10)
C83 C84 1.420(8)
C84 N80 1.311(7)
C85 N85 1.330(7)
C85 C86 1.371(8)
C86 C87 1.351(10)
C87 C88 1.377(8)
C88 C89 1.366(7)
C89 N85 1.350(6)
C100 N100 1.332(7)
C100 C101 1.374(8)
C101 C102 1.412(10)
C102 C103 1.357(12)
C103 C104 1.380(8)
C104 N100 1.342(6)
C105 N105 1.343(7)
C105 C106 1.383(8)
C106 C107 1.389(9)
C107 C108 1.391(10)
C108 C109 1.330(8)
C109 N105 1.347(6)
N150 C150 1.3900
N150 C154 1.3900
C150 C151 1.3900
C151 C152 1.3900
C152 C153 1.3900
C153 C154 1.3900
N15A C15A 1.3900
N15A C15E 1.3900
C15A C15B 1.3900
C15B C15C 1.3900
C15C C15D 1.3900
C15D C15E 1.3900
S200 O200 1.405(4)
S200 O202 1.409(4)
S200 O201 1.461(4)
S200 C200 1.838(5)
C200 F201 1.303(4)
C200 F202 1.306(4)
C200 F200 1.311(4)
S210 O210 1.405(8)
S210 O211 1.450(8)
S210 O212 1.454(8)
S210 C210 1.852(6)
C210 F210 1.275(10)
C210 F211 1.291(11)
C210 F212 1.305(9)
S21A O20A 1.384(11)
S21A O21A 1.469(11)
S21A O22A 1.495(12)
S21A C21A 1.823(10)
C21A F22A 1.271(12)
C21A F20A 1.288(12)
C21A F21A 1.348(13)
S21B C21B 1.33(3)
S21B O22B 1.40(2)
S21B O20B 1.47(2)
S21B O21B 1.47(2)
S21B F21B 1.84(2)
O20B F21B 1.64(3)
C21B F22B 1.57(3)
C21B F21B 1.58(3)
C21B F20B 1.67(4)
S300 O300 1.357(10)
S300 O301 1.465(9)
S300 O302 1.522(10)
S300 C300 1.799(9)
C300 F302 1.262(11)
C300 F300 1.306(12)
C300 F301 1.331(11)
O250 C250 1.477(15)
O326 C326 1.606(19)
C33B O33B 1.22(3)
O34A C34A 1.19(4)
O360 C360 1.536(10)
